data_4072904
loop_
_publ_author_name
'Zhao, Jian'
'Song, Haibin'
'Cui, Chunming'

_publ_section_title
;
 Synthesis and Reactions of Aluminum Sulfonamide Alkyls and Hydride
;
_journal_issue 8
_journal_name_full Organometallics
_journal_page_first 1947
_journal_paper_doi 10.1021/om0611296
_journal_volume 26
_journal_year 2007
_chemical_formula_sum 'C26 H32 Al I2 N O2 S'
_chemical_formula_weight 703.37
_chemical_name_systematic
; 
 ? 
;
_space_group_IT_number 2
_symmetry_cell_setting triclinic
_symmetry_space_group_name_Hall '-P 1'
_symmetry_space_group_name_H-M 'P -1'
_atom_sites_solution_hydrogens geom
_atom_sites_solution_primary direct
_atom_sites_solution_secondary difmap
_audit_creation_method SHELXL-97
_cell_angle_alpha 89.811(3)
_cell_angle_beta 76.040(3)
_cell_angle_gamma 69.851(3)
_cell_formula_units_Z 2
_cell_length_a 10.2632(17)
_cell_length_b 12.263(2)
_cell_length_c 12.986(2)
_cell_measurement_reflns_used 2977
_cell_measurement_temperature 294(2)
_cell_measurement_theta_max 24.95
_cell_measurement_theta_min 2.51
_cell_volume 1483.3(4)
_computing_cell_refinement 'Bruker SMART'
_computing_data_collection 'Bruker SMART'
_computing_data_reduction 'Bruker SAINT'
_computing_molecular_graphics 'Bruker SHELXTL'
_computing_publication_material 'Bruker SHELXTL'
_computing_structure_refinement 'SHELXL-97 (Sheldrick, 1997)'
_computing_structure_solution 'SHELXS-97 (Sheldrick, 1990)'
_diffrn_ambient_temperature 294(2)
_diffrn_measured_fraction_theta_full 0.982
_diffrn_measured_fraction_theta_max 0.982
_diffrn_measurement_device_type 'CCD area detector'
_diffrn_measurement_method 'phi and omega scans'
_diffrn_radiation_monochromator graphite
_diffrn_radiation_source 'fine-focus sealed tube'
_diffrn_radiation_type MoK\a
_diffrn_radiation_wavelength 0.71073
_diffrn_reflns_av_R_equivalents 0.0206
_diffrn_reflns_av_sigmaI/netI 0.0490
_diffrn_reflns_limit_h_max 12
_diffrn_reflns_limit_h_min -11
_diffrn_reflns_limit_k_max 15
_diffrn_reflns_limit_k_min -14
_diffrn_reflns_limit_l_max 16
_diffrn_reflns_limit_l_min -11
_diffrn_reflns_number 8403
_diffrn_reflns_theta_full 26.43
_diffrn_reflns_theta_max 26.43
_diffrn_reflns_theta_min 1.62
_diffrn_standards_decay_% 0
_diffrn_standards_interval_count 0
_diffrn_standards_number 0
_exptl_absorpt_coefficient_mu 2.241
_exptl_absorpt_correction_T_max 0.5162
_exptl_absorpt_correction_T_min 0.4675
_exptl_absorpt_correction_type multi-scan
_exptl_absorpt_process_details SADABS
_exptl_crystal_density_diffrn 1.575
_exptl_crystal_density_method 'not measured'
_exptl_crystal_F_000 692
_exptl_crystal_size_max 0.40
_exptl_crystal_size_mid 0.38
_exptl_crystal_size_min 0.34
_refine_diff_density_max 1.094
_refine_diff_density_min -1.485
_refine_diff_density_rms 0.119
_refine_ls_extinction_method none
_refine_ls_goodness_of_fit_ref 1.025
_refine_ls_hydrogen_treatment constr
_refine_ls_matrix_type full
_refine_ls_number_parameters 343
_refine_ls_number_reflns 5982
_refine_ls_number_restraints 100
_refine_ls_restrained_S_all 1.022
_refine_ls_R_factor_all 0.0887
_refine_ls_R_factor_gt 0.0501
_refine_ls_shift/su_max 0.001
_refine_ls_shift/su_mean 0.000
_refine_ls_structure_factor_coef Fsqd
_refine_ls_weighting_details 'calc w=1/[\s^2^(Fo^2^)+(0.0819P)^2^+3.1361P] where P=(Fo^2^+2Fc^2^)/3'
_refine_ls_weighting_scheme calc
_refine_ls_wR_factor_gt 0.1388
_refine_ls_wR_factor_ref 0.1654
_reflns_number_gt 3867
_reflns_number_total 5982
_reflns_threshold_expression >2sigma(I)
_cod_data_source_file om0611296si20061214_042458.cif
_cod_data_source_block 051103c
_cod_depositor_comments
;
The following automatic conversions were performed:

'_symmetry_cell_setting' value 'Triclinic' changed to 'triclinic'
according to /home/saulius/struct/CIF-dictionaries/cif_core.dic
dictionary named 'cif_core.dic' version 2.4.1 from
2010-06-29.

'_exptl_absorpt_correction_type' value 'MULTI-SCAN'
changed to 'multi-scan' according to
/home/saulius/struct/CIF-dictionaries/cif_core.dic dictionary named
'cif_core.dic' version 2.4.1 from
2010-06-29.

'_refine_ls_hydrogen_treatment' value 'CONSTR' changed
to 'constr' according to
/home/saulius/struct/CIF-dictionaries/cif_core.dic dictionary named
'cif_core.dic' version 2.4.1 from 2010-06-29.

Automatic conversion script
Id: cif_fix_values 1715 2011-07-08 13:25:40Z adriana 
;
_cod_original_cell_volume 1483.4(4)
_cod_original_sg_symbol_H-M P-1
_cod_database_code 4072904

loop_
_symmetry_equiv_pos_as_xyz
'x, y, z'
'-x, -y, -z'

loop_
_atom_site_label
_atom_site_type_symbol
_atom_site_fract_x
_atom_site_fract_y
_atom_site_fract_z
_atom_site_U_iso_or_equiv
_atom_site_adp_type
_atom_site_occupancy
_atom_site_symmetry_multiplicity
_atom_site_calc_flag
_atom_site_refinement_flags
_atom_site_disorder_assembly
_atom_site_disorder_group
Al1 Al -0.06045(19) 1.06288(15) 0.36735(14) 0.0383(4) Uani 1 1 d . . .
I1 I -0.32120(5) 1.08736(5) 0.41647(4) 0.0650(2) Uani 1 1 d . . .
I2 I -0.00932(7) 1.18977(5) 0.22524(4) 0.0762(2) Uani 1 1 d . . .
S1 S 0.08302(15) 0.81233(12) 0.41741(11) 0.0362(3) Uani 1 1 d . . .
O1 O 0.0131(4) 0.8876(3) 0.5207(3) 0.0404(9) Uani 1 1 d . . .
O2 O 0.2273(4) 0.7371(4) 0.4032(3) 0.0464(10) Uani 1 1 d . . .
N1 N 0.0619(5) 0.9073(4) 0.3328(4) 0.0340(10) Uani 1 1 d . . .
C1 C 0.1498(6) 0.8655(5) 0.2221(5) 0.0363(13) Uani 1 1 d . . .
C2 C 0.0858(6) 0.8356(5) 0.1483(5) 0.0421(14) Uani 1 1 d . . .
C3 C 0.1689(8) 0.8049(6) 0.0441(5) 0.0553(18) Uani 1 1 d . . .
H3 H 0.1294 0.7847 -0.0069 0.066 Uiso 1 1 calc R . .
C4 C 0.3051(8) 0.8034(7) 0.0139(6) 0.064(2) Uani 1 1 d . . .
H4 H 0.3581 0.7813 -0.0564 0.077 Uiso 1 1 calc R . .
C5 C 0.3650(7) 0.8349(7) 0.0879(6) 0.0563(18) Uani 1 1 d . . .
H5 H 0.4585 0.8343 0.0663 0.068 Uiso 1 1 calc R . .
C6 C 0.2898(6) 0.8672(6) 0.1931(5) 0.0451(15) Uani 1 1 d . . .
C7 C -0.0671(7) 0.8391(6) 0.1737(5) 0.0496(16) Uani 1 1 d . . .
H7 H -0.1069 0.8546 0.2510 0.059 Uiso 1 1 calc R . .
C8 C -0.0765(9) 0.7246(8) 0.1401(7) 0.073(2) Uani 1 1 d . . .
H8A H -0.0500 0.7127 0.0637 0.109 Uiso 1 1 calc R . .
H8B H -0.1730 0.7264 0.1669 0.109 Uiso 1 1 calc R . .
H8C H -0.0124 0.6619 0.1682 0.109 Uiso 1 1 calc R . .
C9 C -0.1586(8) 0.9371(7) 0.1210(7) 0.067(2) Uani 1 1 d . . .
H9A H -0.1587 1.0105 0.1466 0.101 Uiso 1 1 calc R . .
H9B H -0.2551 0.9375 0.1380 0.101 Uiso 1 1 calc R . .
H9C H -0.1196 0.9250 0.0452 0.101 Uiso 1 1 calc R . .
C10 C 0.3622(7) 0.9036(7) 0.2704(6) 0.0580(18) Uani 1 1 d . . .
H10 H 0.2946 0.9234 0.3411 0.070 Uiso 1 1 calc R . .
C11 C 0.4964(8) 0.8051(8) 0.2787(7) 0.079(3) Uani 1 1 d . . .
H11A H 0.4719 0.7391 0.3034 0.118 Uiso 1 1 calc R . .
H11B H 0.5389 0.8302 0.3280 0.118 Uiso 1 1 calc R . .
H11C H 0.5637 0.7837 0.2099 0.118 Uiso 1 1 calc R . .
C12 C 0.3982(11) 1.0127(8) 0.2360(10) 0.095(3) Uani 1 1 d . . .
H12A H 0.4378 1.0371 0.2876 0.143 Uiso 1 1 calc R . .
H12B H 0.3123 1.0744 0.2310 0.143 Uiso 1 1 calc R . .
H12C H 0.4669 0.9943 0.1678 0.143 Uiso 1 1 calc R . .
C13 C -0.0204(6) 0.7251(5) 0.4196(5) 0.0392(14) Uani 1 1 d . . .
C18 C 0.0438(8) 0.6136(6) 0.3718(6) 0.0556(18) Uani 1 1 d . . .
H18 H 0.1415 0.5846 0.3386 0.067 Uiso 1 1 calc R . .
C17 C -0.0389(9) 0.5444(7) 0.3734(7) 0.067(2) Uani 1 1 d . . .
H17 H 0.0052 0.4686 0.3411 0.081 Uiso 1 1 calc R . .
C16 C -0.1827(8) 0.5838(7) 0.4210(7) 0.0615(19) Uani 1 1 d . . .
C15 C -0.2438(8) 0.6957(7) 0.4680(7) 0.064(2) Uani 1 1 d . . .
H15 H -0.3418 0.7244 0.5003 0.076 Uiso 1 1 calc R . .
C14 C -0.1665(7) 0.7676(6) 0.4696(6) 0.0521(17) Uani 1 1 d . . .
H14 H -0.2109 0.8427 0.5032 0.062 Uiso 1 1 calc R . .
C19 C -0.2711(11) 0.5097(9) 0.4214(9) 0.092(3) Uani 1 1 d . . .
H19A H -0.2391 0.4437 0.4609 0.138 Uiso 1 1 calc R . .
H19B H -0.2613 0.4832 0.3495 0.138 Uiso 1 1 calc R . .
H19C H -0.3700 0.5544 0.4541 0.138 Uiso 1 1 calc R . .
C20 C 0.789(3) 0.646(4) 0.931(3) 0.25(3) Uani 0.40(2) 1 d PDU A 1
H20A H 0.8169 0.5916 0.9820 0.371 Uiso 0.40(2) 1 calc PR A 1
H20B H 0.7343 0.7218 0.9664 0.371 Uiso 0.40(2) 1 calc PR A 1
H20C H 0.8740 0.6481 0.8806 0.371 Uiso 0.40(2) 1 calc PR A 1
C21 C 0.701(2) 0.607(2) 0.8725(16) 0.130(14) Uani 0.40(2) 1 d PGDU A 1
C22 C 0.667(2) 0.5081(19) 0.8996(14) 0.075(8) Uani 0.40(2) 1 d PGDU A 1
H22A H 0.7000 0.4658 0.9536 0.090 Uiso 0.40(2) 1 calc PR A 1
C23 C 0.585(2) 0.4725(16) 0.846(2) 0.102(11) Uani 0.40(2) 1 d PGDU A 1
H23A H 0.5624 0.4064 0.8641 0.123 Uiso 0.40(2) 1 calc PR A 1
C24 C 0.536(2) 0.536(2) 0.7653(19) 0.097(10) Uani 0.40(2) 1 d PGDU A 1
H24A H 0.4805 0.5118 0.7294 0.117 Uiso 0.40(2) 1 calc PR A 1
C25 C 0.569(3) 0.634(2) 0.7382(16) 0.118(13) Uani 0.40(2) 1 d PGDU A 1
H25A H 0.5362 0.6765 0.6842 0.141 Uiso 0.40(2) 1 calc PR A 1
C26 C 0.651(3) 0.6699(15) 0.792(2) 0.071(7) Uani 0.40(2) 1 d PGDU A 1
H26A H 0.6738 0.7360 0.7736 0.085 Uiso 0.40(2) 1 calc PR A 1
C20' C 0.772(2) 0.553(2) 0.9730(14) 0.179(13) Uani 0.60(2) 1 d PDU A 2
H20D H 0.7658 0.4856 1.0093 0.269 Uiso 0.60(2) 1 calc PR A 2
H20E H 0.7317 0.6203 1.0233 0.269 Uiso 0.60(2) 1 calc PR A 2
H20F H 0.8704 0.5409 0.9397 0.269 Uiso 0.60(2) 1 calc PR A 2
C21' C 0.6892(12) 0.5705(12) 0.8898(9) 0.094(6) Uani 0.60(2) 1 d PGDU A 2
C22' C 0.6251(16) 0.4911(9) 0.8739(11) 0.062(4) Uani 0.60(2) 1 d PGDU A 2
H22B H 0.6339 0.4276 0.9146 0.074 Uiso 0.60(2) 1 calc PR A 2
C23' C 0.5477(17) 0.5066(14) 0.7973(14) 0.139(10) Uani 0.60(2) 1 d PGDU A 2
H23B H 0.5048 0.4535 0.7867 0.166 Uiso 0.60(2) 1 calc PR A 2
C24' C 0.5345(17) 0.6015(16) 0.7366(11) 0.107(7) Uani 0.60(2) 1 d PGDU A 2
H24B H 0.4828 0.6119 0.6853 0.128 Uiso 0.60(2) 1 calc PR A 2
C25' C 0.5987(18) 0.6809(12) 0.7524(12) 0.099(7) Uani 0.60(2) 1 d PGDU A 2
H25B H 0.5899 0.7444 0.7117 0.119 Uiso 0.60(2) 1 calc PR A 2
C26' C 0.6761(15) 0.6654(11) 0.8290(13) 0.093(6) Uani 0.60(2) 1 d PGDU A 2
H26B H 0.7190 0.7185 0.8396 0.112 Uiso 0.60(2) 1 calc PR A 2

loop_
_atom_site_aniso_label
_atom_site_aniso_U_11
_atom_site_aniso_U_22
_atom_site_aniso_U_33
_atom_site_aniso_U_23
_atom_site_aniso_U_13
_atom_site_aniso_U_12
Al1 0.0382(9) 0.0376(9) 0.0339(10) 0.0011(7) -0.0129(7) -0.0046(7)
I1 0.0388(3) 0.0750(4) 0.0705(4) -0.0100(3) -0.0185(2) -0.0037(2)
I2 0.1060(5) 0.0669(4) 0.0564(3) 0.0158(3) -0.0272(3) -0.0270(3)
S1 0.0338(7) 0.0359(8) 0.0332(8) 0.0007(6) -0.0083(6) -0.0057(6)
O1 0.044(2) 0.041(2) 0.032(2) -0.0026(17) -0.0104(18) -0.0092(18)
O2 0.039(2) 0.044(2) 0.050(3) 0.006(2) -0.0099(19) -0.0071(19)
N1 0.032(2) 0.036(3) 0.029(2) -0.002(2) -0.0078(19) -0.007(2)
C1 0.039(3) 0.033(3) 0.032(3) 0.003(2) -0.006(2) -0.009(2)
C2 0.042(3) 0.041(3) 0.035(3) 0.001(3) -0.007(3) -0.006(3)
C3 0.058(4) 0.064(5) 0.036(4) 0.000(3) -0.012(3) -0.011(3)
C4 0.056(4) 0.078(5) 0.039(4) 0.006(4) 0.003(3) -0.010(4)
C5 0.039(3) 0.069(5) 0.051(4) 0.010(4) -0.003(3) -0.013(3)
C6 0.035(3) 0.046(4) 0.048(4) 0.003(3) -0.008(3) -0.009(3)
C7 0.051(4) 0.064(4) 0.035(3) 0.001(3) -0.012(3) -0.021(3)
C8 0.073(5) 0.081(6) 0.079(6) 0.004(5) -0.025(4) -0.040(5)
C9 0.053(4) 0.077(5) 0.066(5) 0.006(4) -0.026(4) -0.010(4)
C10 0.044(4) 0.064(5) 0.068(5) -0.001(4) -0.018(3) -0.020(3)
C11 0.042(4) 0.106(7) 0.086(6) 0.016(5) -0.016(4) -0.023(4)
C12 0.085(6) 0.081(6) 0.146(10) 0.017(6) -0.049(6) -0.047(5)
C13 0.038(3) 0.043(3) 0.034(3) 0.002(3) -0.006(3) -0.012(3)
C18 0.051(4) 0.042(4) 0.061(5) -0.003(3) -0.003(3) -0.009(3)
C17 0.077(5) 0.045(4) 0.074(6) -0.007(4) -0.006(4) -0.023(4)
C16 0.070(5) 0.055(5) 0.070(5) 0.016(4) -0.023(4) -0.030(4)
C15 0.049(4) 0.068(5) 0.072(5) 0.011(4) -0.007(4) -0.025(4)
C14 0.039(3) 0.047(4) 0.061(4) 0.000(3) -0.005(3) -0.009(3)
C19 0.092(7) 0.081(6) 0.122(9) 0.011(6) -0.033(6) -0.051(6)
C20 0.25(3) 0.25(3) 0.24(3) 0.022(10) -0.066(12) -0.084(14)
C21 0.120(16) 0.128(16) 0.127(17) 0.016(10) -0.023(10) -0.029(10)
C22 0.070(11) 0.074(11) 0.084(11) 0.010(8) -0.010(8) -0.037(8)
C23 0.106(14) 0.101(14) 0.099(14) -0.001(9) -0.034(9) -0.031(9)
C24 0.105(13) 0.085(13) 0.096(13) 0.012(9) -0.008(9) -0.038(9)
C25 0.120(15) 0.112(15) 0.115(15) 0.015(9) -0.014(9) -0.044(10)
C26 0.076(10) 0.070(10) 0.065(10) 0.015(8) -0.019(8) -0.022(8)
C20' 0.174(15) 0.182(16) 0.175(15) 0.005(9) -0.043(10) -0.055(10)
C21' 0.079(9) 0.083(9) 0.095(9) 0.000(8) 0.002(7) -0.016(7)
C22' 0.073(7) 0.052(6) 0.070(8) -0.006(5) -0.017(6) -0.035(6)
C23' 0.147(13) 0.126(13) 0.132(13) 0.008(9) -0.017(9) -0.049(9)
C24' 0.116(10) 0.096(10) 0.101(10) 0.012(8) -0.019(8) -0.036(8)
C25' 0.110(10) 0.101(10) 0.094(10) 0.013(7) -0.021(7) -0.049(8)
C26' 0.098(9) 0.083(9) 0.088(10) 0.016(7) -0.016(8) -0.026(7)

loop_
_atom_type_symbol
_atom_type_description
_atom_type_scat_dispersion_real
_atom_type_scat_dispersion_imag
_atom_type_scat_source
C C 0.0033 0.0016 'International Tables Vol C Tables 4.2.6.8 and 6.1.1.4'
H H 0.0000 0.0000 'International Tables Vol C Tables 4.2.6.8 and 6.1.1.4'
N N 0.0061 0.0033 'International Tables Vol C Tables 4.2.6.8 and 6.1.1.4'
O O 0.0106 0.0060 'International Tables Vol C Tables 4.2.6.8 and 6.1.1.4'
Al Al 0.0645 0.0514 'International Tables Vol C Tables 4.2.6.8 and 6.1.1.4'
S S 0.1246 0.1234 'International Tables Vol C Tables 4.2.6.8 and 6.1.1.4'
I I -0.4742 1.8119 'International Tables Vol C Tables 4.2.6.8 and 6.1.1.4'

loop_
_geom_angle_atom_site_label_1
_geom_angle_atom_site_label_2
_geom_angle_atom_site_label_3
_geom_angle
_geom_angle_site_symmetry_1
_geom_angle_site_symmetry_3
O1 Al1 N1 105.1(2) 2_576 .
O1 Al1 I2 104.73(16) 2_576 .
N1 Al1 I2 112.23(16) . .
O1 Al1 I1 110.15(15) 2_576 .
N1 Al1 I1 113.26(17) . .
I2 Al1 I1 110.88(7) . .
O2 S1 O1 116.7(3) . .
O2 S1 N1 113.7(3) . .
O1 S1 N1 101.5(2) . .
O2 S1 C13 107.5(3) . .
O1 S1 C13 103.6(3) . .
N1 S1 C13 113.5(3) . .
S1 O1 Al1 140.0(3) . 2_576
C1 N1 S1 115.5(4) . .
C1 N1 Al1 120.7(4) . .
S1 N1 Al1 123.7(3) . .
C2 C1 C6 122.3(5) . .
C2 C1 N1 118.7(5) . .
C6 C1 N1 118.8(5) . .
C3 C2 C1 116.7(6) . .
C3 C2 C7 118.7(6) . .
C1 C2 C7 124.5(5) . .
C4 C3 C2 122.4(7) . .
C4 C3 H3 118.8 . .
C2 C3 H3 118.8 . .
C3 C4 C5 119.7(7) . .
C3 C4 H4 120.1 . .
C5 C4 H4 120.1 . .
C4 C5 C6 121.7(6) . .
C4 C5 H5 119.2 . .
C6 C5 H5 119.2 . .
C5 C6 C1 117.1(6) . .
C5 C6 C10 118.8(6) . .
C1 C6 C10 124.1(6) . .
C2 C7 C8 112.1(6) . .
C2 C7 C9 110.9(6) . .
C8 C7 C9 109.4(6) . .
C2 C7 H7 108.1 . .
C8 C7 H7 108.1 . .
C9 C7 H7 108.1 . .
C7 C8 H8A 109.5 . .
C7 C8 H8B 109.5 . .
H8A C8 H8B 109.5 . .
C7 C8 H8C 109.5 . .
H8A C8 H8C 109.5 . .
H8B C8 H8C 109.5 . .
C7 C9 H9A 109.5 . .
C7 C9 H9B 109.5 . .
H9A C9 H9B 109.5 . .
C7 C9 H9C 109.5 . .
H9A C9 H9C 109.5 . .
H9B C9 H9C 109.5 . .
C11 C10 C6 111.3(6) . .
C11 C10 C12 110.3(7) . .
C6 C10 C12 110.7(7) . .
C11 C10 H10 108.2 . .
C6 C10 H10 108.2 . .
C12 C10 H10 108.2 . .
C10 C11 H11A 109.5 . .
C10 C11 H11B 109.5 . .
H11A C11 H11B 109.5 . .
C10 C11 H11C 109.5 . .
H11A C11 H11C 109.5 . .
H11B C11 H11C 109.5 . .
C10 C12 H12A 109.5 . .
C10 C12 H12B 109.5 . .
H12A C12 H12B 109.5 . .
C10 C12 H12C 109.5 . .
H12A C12 H12C 109.5 . .
H12B C12 H12C 109.5 . .
C18 C13 C14 120.1(6) . .
C18 C13 S1 119.3(5) . .
C14 C13 S1 120.6(5) . .
C13 C18 C17 119.2(6) . .
C13 C18 H18 120.4 . .
C17 C18 H18 120.4 . .
C16 C17 C18 122.2(7) . .
C16 C17 H17 118.9 . .
C18 C17 H17 118.9 . .
C17 C16 C15 117.3(7) . .
C17 C16 C19 122.0(8) . .
C15 C16 C19 120.8(8) . .
C16 C15 C14 122.9(7) . .
C16 C15 H15 118.6 . .
C14 C15 H15 118.6 . .
C15 C14 C13 118.4(6) . .
C15 C14 H14 120.8 . .
C13 C14 H14 120.8 . .
C16 C19 H19A 109.5 . .
C16 C19 H19B 109.5 . .
H19A C19 H19B 109.5 . .
C16 C19 H19C 109.5 . .
H19A C19 H19C 109.5 . .
H19B C19 H19C 109.5 . .
C21 C20 H20A 109.5 . .
C21 C20 H20B 109.5 . .
H20A C20 H20B 109.5 . .
C21 C20 H20C 109.5 . .
H20A C20 H20C 109.5 . .
H20B C20 H20C 109.5 . .
C22 C21 C26 120.0 . .
C22 C21 C20 120.0(8) . .
C26 C21 C20 120.0(8) . .
C21 C22 C23 120.0 . .
C21 C22 H22A 120.0 . .
C23 C22 H22A 120.0 . .
C24 C23 C22 120.0 . .
C24 C23 H23A 120.0 . .
C22 C23 H23A 120.0 . .
C23 C24 C25 120.0 . .
C23 C24 H24A 120.0 . .
C25 C24 H24A 120.0 . .
C26 C25 C24 120.0 . .
C26 C25 H25A 120.0 . .
C24 C25 H25A 120.0 . .
C25 C26 C21 120.0 . .
C25 C26 H26A 120.0 . .
C21 C26 H26A 120.0 . .
C21' C20' H20D 109.5 . .
C21' C20' H20E 109.5 . .
H20D C20' H20E 109.5 . .
C21' C20' H20F 109.5 . .
H20D C20' H20F 109.5 . .
H20E C20' H20F 109.5 . .
C22' C21' C26' 120.0 . .
C22' C21' C20' 119.3(7) . .
C26' C21' C20' 120.7(7) . .
C23' C22' C21' 120.0 . .
C23' C22' H22B 120.0 . .
C21' C22' H22B 120.0 . .
C22' C23' C24' 120.0 . .
C22' C23' H23B 120.0 . .
C24' C23' H23B 120.0 . .
C25' C24' C23' 120.0 . .
C25' C24' H24B 120.0 . .
C23' C24' H24B 120.0 . .
C24' C25' C26' 120.0 . .
C24' C25' H25B 120.0 . .
C26' C25' H25B 120.0 . .
C25' C26' C21' 120.0 . .
C25' C26' H26B 120.0 . .
C21' C26' H26B 120.0 . .

loop_
_geom_bond_atom_site_label_1
_geom_bond_atom_site_label_2
_geom_bond_distance
_geom_bond_site_symmetry_2
Al1 O1 1.808(4) 2_576
Al1 N1 1.872(5) .
Al1 I2 2.4858(19) .
Al1 I1 2.5065(19) .
S1 O2 1.416(4) .
S1 O1 1.501(4) .
S1 N1 1.595(5) .
S1 C13 1.744(6) .
O1 Al1 1.808(4) 2_576
N1 C1 1.483(7) .
C1 C2 1.398(9) .
C1 C6 1.402(8) .
C2 C3 1.388(9) .
C2 C7 1.510(9) .
C3 C4 1.351(10) .
C3 H3 0.9300 .
C4 C5 1.378(11) .
C4 H4 0.9300 .
C5 C6 1.380(9) .
C5 H5 0.9300 .
C6 C10 1.533(10) .
C7 C8 1.514(10) .
C7 C9 1.524(10) .
C7 H7 0.9800 .
C8 H8A 0.9600 .
C8 H8B 0.9600 .
C8 H8C 0.9600 .
C9 H9A 0.9600 .
C9 H9B 0.9600 .
C9 H9C 0.9600 .
C10 C11 1.514(10) .
C10 C12 1.543(12) .
C10 H10 0.9800 .
C11 H11A 0.9600 .
C11 H11B 0.9600 .
C11 H11C 0.9600 .
C12 H12A 0.9600 .
C12 H12B 0.9600 .
C12 H12C 0.9600 .
C13 C18 1.370(9) .
C13 C14 1.391(8) .
C18 C17 1.388(10) .
C18 H18 0.9300 .
C17 C16 1.366(11) .
C17 H17 0.9300 .
C16 C15 1.370(11) .
C16 C19 1.488(11) .
C15 C14 1.377(10) .
C15 H15 0.9300 .
C14 H14 0.9300 .
C19 H19A 0.9600 .
C19 H19B 0.9600 .
C19 H19C 0.9600 .
C20 C21 1.505(9) .
C20 H20A 0.9600 .
C20 H20B 0.9600 .
C20 H20C 0.9600 .
C21 C22 1.3900 .
C21 C26 1.3900 .
C22 C23 1.3900 .
C22 H22A 0.9300 .
C23 C24 1.3900 .
C23 H23A 0.9300 .
C24 C25 1.3900 .
C24 H24A 0.9300 .
C25 C26 1.3900 .
C25 H25A 0.9300 .
C26 H26A 0.9300 .
C20' C21' 1.498(9) .
C20' H20D 0.9600 .
C20' H20E 0.9600 .
C20' H20F 0.9600 .
C21' C22' 1.3900 .
C21' C26' 1.3900 .
C22' C23' 1.3900 .
C22' H22B 0.9300 .
C23' C24' 1.3900 .
C23' H23B 0.9300 .
C24' C25' 1.3900 .
C24' H24B 0.9300 .
C25' C26' 1.3900 .
C25' H25B 0.9300 .
C26' H26B 0.9300 .

loop_
_geom_torsion_atom_site_label_1
_geom_torsion_atom_site_label_2
_geom_torsion_atom_site_label_3
_geom_torsion_atom_site_label_4
_geom_torsion
_geom_torsion_site_symmetry_1
_geom_torsion_site_symmetry_4
O2 S1 O1 Al1 14.7(5) . 2_576
N1 S1 O1 Al1 -109.6(4) . 2_576
C13 S1 O1 Al1 132.6(4) . 2_576
O2 S1 N1 C1 39.4(5) . .
O1 S1 N1 C1 165.6(4) . .
C13 S1 N1 C1 -83.9(4) . .
O2 S1 N1 Al1 -139.0(3) . .
O1 S1 N1 Al1 -12.8(4) . .
C13 S1 N1 Al1 97.7(4) . .
O1 Al1 N1 C1 -127.6(4) 2_576 .
I2 Al1 N1 C1 -14.4(5) . .
I1 Al1 N1 C1 112.1(4) . .
O1 Al1 N1 S1 50.7(4) 2_576 .
I2 Al1 N1 S1 163.9(3) . .
I1 Al1 N1 S1 -69.6(3) . .
S1 N1 C1 C2 99.5(5) . .
Al1 N1 C1 C2 -82.0(6) . .
S1 N1 C1 C6 -85.9(6) . .
Al1 N1 C1 C6 92.5(6) . .
C6 C1 C2 C3 1.2(9) . .
N1 C1 C2 C3 175.6(5) . .
C6 C1 C2 C7 -176.2(6) . .
N1 C1 C2 C7 -1.9(9) . .
C1 C2 C3 C4 0.1(10) . .
C7 C2 C3 C4 177.7(7) . .
C2 C3 C4 C5 -1.0(12) . .
C3 C4 C5 C6 0.6(12) . .
C4 C5 C6 C1 0.6(10) . .
C4 C5 C6 C10 -178.7(7) . .
C2 C1 C6 C5 -1.6(9) . .
N1 C1 C6 C5 -175.9(5) . .
C2 C1 C6 C10 177.7(6) . .
N1 C1 C6 C10 3.4(9) . .
C3 C2 C7 C8 55.6(8) . .
C1 C2 C7 C8 -127.0(7) . .
C3 C2 C7 C9 -67.1(8) . .
C1 C2 C7 C9 110.3(7) . .
C5 C6 C10 C11 -61.2(9) . .
C1 C6 C10 C11 119.5(7) . .
C5 C6 C10 C12 61.8(9) . .
C1 C6 C10 C12 -117.4(8) . .
O2 S1 C13 C18 -23.4(6) . .
O1 S1 C13 C18 -147.6(5) . .
N1 S1 C13 C18 103.2(6) . .
O2 S1 C13 C14 156.3(5) . .
O1 S1 C13 C14 32.2(6) . .
N1 S1 C13 C14 -77.0(6) . .
C14 C13 C18 C17 0.4(11) . .
S1 C13 C18 C17 -179.9(6) . .
C13 C18 C17 C16 0.2(13) . .
C18 C17 C16 C15 -0.1(13) . .
C18 C17 C16 C19 179.2(8) . .
C17 C16 C15 C14 -0.6(13) . .
C19 C16 C15 C14 -179.9(8) . .
C16 C15 C14 C13 1.1(12) . .
C18 C13 C14 C15 -1.0(10) . .
S1 C13 C14 C15 179.3(6) . .
C26 C21 C22 C23 0.0 . .
C20 C21 C22 C23 179.9(3) . .
C21 C22 C23 C24 0.0 . .
C22 C23 C24 C25 0.0 . .
C23 C24 C25 C26 0.0 . .
C24 C25 C26 C21 0.0 . .
C22 C21 C26 C25 0.0 . .
C20 C21 C26 C25 -179.9(3) . .
C26' C21' C22' C23' 0.0 . .
C20' C21' C22' C23' 179.7(3) . .
C21' C22' C23' C24' 0.0 . .
C22' C23' C24' C25' 0.0 . .
C23' C24' C25' C26' 0.0 . .
C24' C25' C26' C21' 0.0 . .
C22' C21' C26' C25' 0.0 . .
C20' C21' C26' C25' -179.7(3) . .
